data_2215457
loop_
_publ_author_name
'Zhang, Chun-Xia'
'Yin, Zhi-Gang'
'Qian, Heng-Yu'
'Hu, Jie'
'Feng, Yu-Li'

_publ_section_title
;
 3-Bromo-4-methoxybenzaldehyde 4-nitrophenylhydrazone
;
_journal_coeditor_code DN3064
_journal_issue 10
_journal_name_full 'Acta Crystallographica Section E'
_journal_page_first o4165
_journal_page_last o4165
_journal_paper_doi 10.1107/S1600536807046533
_journal_volume 63
_journal_year 2007
_chemical_formula_iupac 'C14 H12 Br N3 O3'
_chemical_formula_moiety 'C14 H12 Br N3 O3'
_chemical_formula_sum 'C14 H12 Br N3 O3'
_chemical_formula_weight 350.18
_chemical_name_systematic
;
3-Bromo-4-methoxybenzaldehyde 4-nitrophenylhydrazone
;
_space_group_IT_number 56
_symmetry_cell_setting orthorhombic
_symmetry_space_group_name_Hall '-P 2ab 2ac'
_symmetry_space_group_name_H-M 'P c c n'
_atom_sites_solution_hydrogens geom
_atom_sites_solution_primary direct
_atom_sites_solution_secondary difmap
_cell_angle_alpha 90.00
_cell_angle_beta 90.00
_cell_angle_gamma 90.00
_cell_formula_units_Z 8
_cell_length_a 7.2800(15)
_cell_length_b 14.678(3)
_cell_length_c 27.368(6)
_cell_measurement_reflns_used 1248
_cell_measurement_temperature 298(2)
_cell_measurement_theta_max 27.8
_cell_measurement_theta_min 2.5
_cell_volume 2924.4(11)
_computing_cell_refinement 'SAINT (Bruker, 1998)'
_computing_data_collection 'SMART (Bruker, 1998)'
_computing_data_reduction 'SAINT (Bruker, 1998)'
_computing_molecular_graphics 'SHELXTL (Bruker, 1997)'
_computing_publication_material 'SHELXTL (Bruker, 1997)'
_computing_structure_refinement 'SHELXL97 (Sheldrick, 1997)'
_computing_structure_solution 'SHELXS97 (Sheldrick, 1997)'
_diffrn_ambient_temperature 298(2)
_diffrn_measured_fraction_theta_full 0.981
_diffrn_measured_fraction_theta_max 0.981
_diffrn_measurement_device_type 'Bruker SMART CCD area-detector'
_diffrn_measurement_method \w
_diffrn_radiation_monochromator graphite
_diffrn_radiation_source 'fine-focus sealed tube'
_diffrn_radiation_type MoK\a
_diffrn_radiation_wavelength 0.71073
_diffrn_reflns_av_R_equivalents 0.0596
_diffrn_reflns_av_sigmaI/netI 0.0250
_diffrn_reflns_limit_h_max 8
_diffrn_reflns_limit_h_min -9
_diffrn_reflns_limit_k_max 18
_diffrn_reflns_limit_k_min -18
_diffrn_reflns_limit_l_max 34
_diffrn_reflns_limit_l_min -34
_diffrn_reflns_number 30041
_diffrn_reflns_theta_full 26.50
_diffrn_reflns_theta_max 26.50
_diffrn_reflns_theta_min 2.78
_diffrn_standards_number 0
_exptl_absorpt_coefficient_mu 2.824
_exptl_absorpt_correction_T_max 0.548
_exptl_absorpt_correction_T_min 0.486
_exptl_absorpt_correction_type multi-scan
_exptl_absorpt_process_details '(SADABS; Sheldrick, 1996)'
_exptl_crystal_colour brown
_exptl_crystal_density_diffrn 1.591
_exptl_crystal_density_method 'not measured'
_exptl_crystal_description block
_exptl_crystal_F_000 1408
_exptl_crystal_size_max 0.27
_exptl_crystal_size_mid 0.25
_exptl_crystal_size_min 0.20
_refine_diff_density_max 0.931
_refine_diff_density_min -0.581
_refine_ls_extinction_method none
_refine_ls_goodness_of_fit_ref 1.217
_refine_ls_hydrogen_treatment constr
_refine_ls_matrix_type full
_refine_ls_number_parameters 191
_refine_ls_number_reflns 2980
_refine_ls_number_restraints 0
_refine_ls_restrained_S_all 1.217
_refine_ls_R_factor_all 0.1105
_refine_ls_R_factor_gt 0.0911
_refine_ls_shift/su_max 0.000
_refine_ls_shift/su_mean 0.000
_refine_ls_structure_factor_coef Fsqd
_refine_ls_weighting_details 'calc w=1/[\s^2^(Fo^2^)+(0.045P)^2^+6.3175P] where P=(Fo^2^+2Fc^2^)/3'
_refine_ls_weighting_scheme calc
_refine_ls_wR_factor_gt 0.1661
_refine_ls_wR_factor_ref 0.1756
_reflns_number_gt 2456
_reflns_number_total 2980
_reflns_threshold_expression I>2\s(I)
_cod_data_source_file dn3064.cif
_cod_data_source_block I
_cod_depositor_comments
;
The following automatic conversions were performed:
'_symmetry_cell_setting' value 'Orthorhombic' changed to 'orthorhombic'
according to '/home/saulius/struct/CIF-dictionaries/cif_core.dic'
dictionary named 'cif_core.dic' version 2.4.1 from 2010-06-29.

Automatic conversion script
Id: cif_fix_enum 1527 2010-12-29 10:47:43Z saulius 

The following automatic conversions were performed:

'_symmetry_cell_setting' value 'Orthorhombic' changed to
'orthorhombic' according to
/home/saulius/struct/CIF-dictionaries/cif_core.dic dictionary named
'cif_core.dic' version 2.4.1 from 2010-06-29.

Automatic conversion script
Id: cif_fix_values 1715 2011-07-08 13:25:40Z adriana 
;
_cod_original_cell_volume 2924.4(10)
_cod_database_code 2215457
_cod_database_fobs_code 2215457

loop_
_symmetry_equiv_pos_as_xyz
'x, y, z'
'-x+1/2, -y+1/2, z'
'-x, y+1/2, -z+1/2'
'x+1/2, -y, -z+1/2'
'-x, -y, -z'
'x-1/2, y-1/2, -z'
'x, -y-1/2, z-1/2'
'-x-1/2, y, z-1/2'

loop_
_atom_site_type_symbol
_atom_site_label
_atom_site_fract_x
_atom_site_fract_y
_atom_site_fract_z
_atom_site_U_iso_or_equiv
_atom_site_adp_type
_atom_site_calc_flag
_atom_site_refinement_flags
_atom_site_occupancy
Br Br1 0.11817(15) 0.97770(5) 0.17684(2) 0.1058(4) Uani d . 1
O O1 0.3606(7) 1.1359(3) 0.58357(17) 0.0930(14) Uani d . 1
O O2 0.4495(6) 1.2106(3) 0.51958(19) 0.0857(13) Uani d . 1
O O3 0.0204(7) 0.7930(3) 0.14235(15) 0.0887(14) Uani d . 1
N N1 0.3772(7) 1.1431(3) 0.5392(2) 0.0687(13) Uani d . 1
N N2 0.1160(7) 0.8638(3) 0.42050(15) 0.0642(12) Uani d . 1
H H2 0.0786 0.8142 0.4340 0.077 Uiso calc R 1
N N3 0.1076(6) 0.8735(3) 0.37049(16) 0.0630(12) Uani d . 1
C C1 0.3092(7) 1.0709(4) 0.50809(19) 0.0556(13) Uani d . 1
C C2 0.2439(8) 0.9916(4) 0.5293(2) 0.0602(13) Uani d . 1
H H2A 0.2421 0.9849 0.5630 0.072 Uiso calc R 1
C C3 0.1816(7) 0.9227(4) 0.49932(18) 0.0573(13) Uani d . 1
H H3 0.1378 0.8690 0.5131 0.069 Uiso calc R 1
C C4 0.1836(7) 0.9327(3) 0.44878(18) 0.0509(12) Uani d . 1
C C5 0.2542(8) 1.0125(4) 0.42843(19) 0.0591(13) Uani d . 1
H H5 0.2577 1.0196 0.3947 0.071 Uiso calc R 1
C C6 0.3184(8) 1.0802(4) 0.4581(2) 0.0615(14) Uani d . 1
H H6 0.3683 1.1328 0.4445 0.074 Uiso calc R 1
C C7 0.0422(8) 0.8060(4) 0.3473(2) 0.0666(15) Uani d . 1
H H7 0.0015 0.7557 0.3648 0.080 Uiso calc R 1
C C8 0.0284(8) 0.8046(4) 0.2942(2) 0.0622(14) Uani d . 1
C C9 0.0654(8) 0.8806(4) 0.2657(2) 0.0621(14) Uani d . 1
H H9 0.0943 0.9358 0.2805 0.075 Uiso calc R 1
C C10 0.0594(8) 0.8745(4) 0.2153(2) 0.0648(15) Uani d . 1
C C11 0.0189(8) 0.7920(4) 0.1923(2) 0.0656(15) Uani d . 1
C C12 -0.0173(9) 0.7173(4) 0.2203(3) 0.0802(19) Uani d . 1
H H12 -0.0449 0.6620 0.2055 0.096 Uiso calc R 1
C C13 -0.0130(9) 0.7237(4) 0.2705(2) 0.0745(17) Uani d . 1
H H13 -0.0388 0.6722 0.2891 0.089 Uiso calc R 1
C C14 -0.0039(13) 0.7075(5) 0.1180(3) 0.112(3) Uani d . 1
H H14A 0.0900 0.6658 0.1284 0.167 Uiso calc R 1
H H14B 0.0044 0.7163 0.0833 0.167 Uiso calc R 1
H H14C -0.1224 0.6830 0.1260 0.167 Uiso calc R 1

loop_
_atom_site_aniso_label
_atom_site_aniso_U_11
_atom_site_aniso_U_22
_atom_site_aniso_U_33
_atom_site_aniso_U_12
_atom_site_aniso_U_13
_atom_site_aniso_U_23
Br1 0.1924(10) 0.0635(4) 0.0616(4) 0.0057(5) -0.0070(5) -0.0025(3)
O1 0.119(4) 0.090(3) 0.069(3) -0.005(3) -0.008(3) -0.017(2)
O2 0.091(3) 0.057(2) 0.108(3) -0.012(2) -0.009(3) -0.005(2)
O3 0.126(4) 0.075(3) 0.064(2) 0.023(3) -0.029(3) -0.030(2)
N1 0.063(3) 0.061(3) 0.082(4) 0.008(3) -0.007(3) -0.009(3)
N2 0.082(3) 0.059(3) 0.052(2) -0.010(3) -0.002(2) 0.008(2)
N3 0.071(3) 0.067(3) 0.051(2) -0.003(2) -0.003(2) 0.002(2)
C1 0.053(3) 0.052(3) 0.062(3) 0.006(2) -0.011(3) -0.002(2)
C2 0.063(3) 0.066(3) 0.052(3) 0.009(3) -0.001(3) 0.006(3)
C3 0.062(3) 0.054(3) 0.055(3) 0.000(3) -0.003(3) 0.009(2)
C4 0.045(3) 0.053(3) 0.055(3) 0.002(2) -0.003(2) 0.002(2)
C5 0.066(3) 0.060(3) 0.050(3) -0.009(3) -0.003(3) 0.009(2)
C6 0.062(3) 0.050(3) 0.072(4) -0.003(3) -0.004(3) 0.014(3)
C7 0.071(4) 0.057(3) 0.071(4) -0.006(3) -0.010(3) -0.002(3)
C8 0.056(3) 0.065(4) 0.065(3) -0.004(3) -0.007(3) -0.010(3)
C9 0.075(4) 0.053(3) 0.059(3) 0.006(3) -0.015(3) -0.012(3)
C10 0.083(4) 0.052(3) 0.060(3) 0.016(3) -0.013(3) -0.012(3)
C11 0.065(4) 0.066(4) 0.066(3) 0.014(3) -0.019(3) -0.019(3)
C12 0.088(5) 0.055(3) 0.098(5) -0.005(3) -0.023(4) -0.028(3)
C13 0.083(4) 0.062(4) 0.078(4) -0.010(3) -0.012(3) -0.004(3)
C14 0.161(8) 0.086(5) 0.088(5) 0.034(5) -0.040(5) -0.044(4)

loop_
_atom_type_symbol
_atom_type_description
_atom_type_scat_dispersion_real
_atom_type_scat_dispersion_imag
_atom_type_scat_source
C C 0.0033 0.0016 'International Tables Vol C Tables 4.2.6.8 and 6.1.1.4'
H H 0.0000 0.0000 'International Tables Vol C Tables 4.2.6.8 and 6.1.1.4'
N N 0.0061 0.0033 'International Tables Vol C Tables 4.2.6.8 and 6.1.1.4'
O O 0.0106 0.0060 'International Tables Vol C Tables 4.2.6.8 and 6.1.1.4'
Br Br -0.2901 2.4595 'International Tables Vol C Tables 4.2.6.8 and 6.1.1.4'

loop_
_geom_angle_atom_site_label_1
_geom_angle_atom_site_label_2
_geom_angle_atom_site_label_3
_geom_angle
C11 O3 C14 117.0(5)
O1 N1 O2 122.5(5)
O1 N1 C1 119.1(5)
O2 N1 C1 118.4(5)
C4 N2 N3 120.3(4)
C4 N2 H2 119.9
N3 N2 H2 119.9
C7 N3 N2 115.7(5)
C6 C1 C2 121.1(5)
C6 C1 N1 119.7(5)
C2 C1 N1 119.2(5)
C3 C2 C1 118.8(5)
C3 C2 H2A 120.6
C1 C2 H2A 120.6
C2 C3 C4 120.7(5)
C2 C3 H3 119.7
C4 C3 H3 119.7
N2 C4 C3 118.8(5)
N2 C4 C5 121.9(5)
C3 C4 C5 119.3(5)
C6 C5 C4 120.0(5)
C6 C5 H5 120.0
C4 C5 H5 120.0
C5 C6 C1 120.2(5)
C5 C6 H6 119.9
C1 C6 H6 119.9
N3 C7 C8 122.5(5)
N3 C7 H7 118.8
C8 C7 H7 118.8
C13 C8 C9 117.8(5)
C13 C8 C7 119.6(6)
C9 C8 C7 122.4(5)
C10 C9 C8 120.2(5)
C10 C9 H9 119.9
C8 C9 H9 119.9
C9 C10 C11 120.8(6)
C9 C10 Br1 119.7(4)
C11 C10 Br1 119.4(4)
C12 C11 O3 125.0(5)
C12 C11 C10 118.9(5)
O3 C11 C10 116.1(6)
C11 C12 C13 120.1(5)
C11 C12 H12 119.9
C13 C12 H12 119.9
C12 C13 C8 122.0(6)
C12 C13 H13 119.0
C8 C13 H13 119.0
O3 C14 H14A 109.5
O3 C14 H14B 109.5
H14A C14 H14B 109.5
O3 C14 H14C 109.5
H14A C14 H14C 109.5
H14B C14 H14C 109.5

loop_
_geom_bond_atom_site_label_1
_geom_bond_atom_site_label_2
_geom_bond_distance
Br1 C10 1.893(6)
O1 N1 1.226(6)
O2 N1 1.244(6)
O3 C11 1.367(7)
O3 C14 1.432(7)
N1 C1 1.447(7)
N2 C4 1.364(6)
N2 N3 1.377(6)
N2 H2 0.8600
N3 C7 1.269(7)
C1 C6 1.376(7)
C1 C2 1.384(7)
C2 C3 1.379(7)
C2 H2A 0.9300
C3 C4 1.391(7)
C3 H3 0.9300
C4 C5 1.396(7)
C5 C6 1.366(7)
C5 H5 0.9300
C6 H6 0.9300
C7 C8 1.456(8)
C7 H7 0.9300
C8 C13 1.385(8)
C8 C9 1.389(8)
C9 C10 1.382(7)
C9 H9 0.9300
C10 C11 1.398(7)
C11 C12 1.363(9)
C12 C13 1.379(9)
C12 H12 0.9300
C13 H13 0.9300
C14 H14A 0.9600
C14 H14B 0.9600
C14 H14C 0.9600

loop_
_geom_hbond_atom_site_label_D
_geom_hbond_atom_site_label_H
_geom_hbond_atom_site_label_A
_geom_hbond_site_symmetry_A
_geom_hbond_distance_DH
_geom_hbond_distance_HA
_geom_hbond_distance_DA
_geom_hbond_angle_DHA
N2 H2 O2 6_556 0.86 2.19 3.035(6) 166.1
C7 H7 O1 6_556 0.93 2.48 3.400(8) 172.0

loop_
_cod_related_entry_id
_cod_related_entry_database
_cod_related_entry_code
1 ChemSpider 4656189
